data_4514408
loop_
_publ_author_name
'Batuecas, Mar\'ia'
'Luo, Junfei'
'Gergelitsov\'a, Ivana'
'Kr\"amer, Katrina'
'Whitaker, Daniel'
'Vitorica-Yrezabal, I\~nigo J.'
'Larrosa, Igor'

_publ_section_title
;
 Catalytic Asymmetric C--H Arylation of (\h6-Arene)Chromium Complexes:
 Facile Access to Planar-Chiral Phosphines
;
_journal_issue 6
_journal_name_full 'ACS Catalysis'
_journal_page_first 5268
_journal_paper_doi 10.1021/acscatal.9b00918
_journal_volume 9
_journal_year 2019
_chemical_absolute_configuration ad
_chemical_formula_moiety 'C58 H63 Ag O3 P2, C4 H10 O, 0.78(H2 O)'
_chemical_formula_sum 'C62 H74.56 Ag O4.78 P2'
_chemical_formula_weight 1066.06
_space_group_crystal_system monoclinic
_space_group_IT_number 5
_space_group_name_Hall 'I 2y'
_space_group_name_H-M_alt 'I 1 2 1'
_symmetry_space_group_name_Hall 'I 2y'
_symmetry_space_group_name_H-M 'I 1 2 1'
_atom_sites_solution_hydrogens mixed
_atom_sites_solution_primary dual
_audit_creation_date 2018-11-05
_audit_creation_method
;
Olex2 1.2
(compiled 2018.05.29 svn.r3508 for OlexSys, GUI svn.r5506)
;
_cell_angle_alpha 90
_cell_angle_beta 106.036(3)
_cell_angle_gamma 90
_cell_formula_units_Z 4
_cell_length_a 11.7485(3)
_cell_length_b 26.0007(9)
_cell_length_c 18.5841(6)
_cell_measurement_reflns_used 7871
_cell_measurement_temperature 150
_cell_measurement_theta_max 26.4830
_cell_measurement_theta_min 1.5550
_cell_volume 5456.0(3)
_computing_cell_refinement 'CrysAlisPro 1.171.40.14d (Rigaku OD, 2018)'
_computing_data_collection 'CrysAlisPro 1.171.40.14d (Rigaku OD, 2018)'
_computing_data_reduction 'CrysAlisPro 1.171.40.14d (Rigaku OD, 2018)'
_computing_molecular_graphics 'Olex2 (Dolomanov et al., 2009)'
_computing_publication_material 'Olex2 (Dolomanov et al., 2009)'
_computing_structure_refinement 'ShelXL (Sheldrick, 2015)'
_computing_structure_solution 'ShelXT (Sheldrick, 2015)'
_diffrn_ambient_temperature 150
_diffrn_detector 'CCD plate'
_diffrn_measured_fraction_theta_full 1.000
_diffrn_measured_fraction_theta_max 0.903
_diffrn_measurement_details
;
List of Runs (angles in degrees, time in seconds):

  # Type    Start    End  Width  t~exp~   \w     \q     \k     \f   Frames
--------------------------------------------------------------------------
  1  \w     -1.00  26.00   1.00    6.00    --   19.90  20.00-167.00   27
  2  \w    -65.00 -38.00   1.00    6.00    --   19.90  57.00 -90.00   27
  3  \w    -20.00   7.00   1.00    6.00    --   19.90  57.00 -90.00   27
  4  \w     21.00  90.00   1.00    6.00    --   19.90  57.00 -90.00   69
  5  \w    -70.00 106.00   1.00    6.00    --   19.90  29.00  60.00  176
  6  \w    -69.00  74.00   1.00    6.00    --   19.90  57.00 -60.00  143
  7  \w     64.00 105.00   1.00    6.00    --   19.90  60.00  60.00   41
  8  \w    -61.00 101.00   1.00    6.00    --   19.90  60.00   0.00  162
  9  \w     19.00  78.00   1.00    6.00    --   19.90  60.00  30.00   59
;
_diffrn_measurement_device 'four-circle diffractometer'
_diffrn_measurement_device_type 'XtaLAB AFC11 (RINC): quarter-chi single'
_diffrn_measurement_method '\w scans'
_diffrn_orient_matrix_type 'CrysAlisPro convention (1999,Acta A55,543-557)'
_diffrn_orient_matrix_UB_11 0.0624554000
_diffrn_orient_matrix_UB_12 -0.0021040000
_diffrn_orient_matrix_UB_13 0.0136792000
_diffrn_orient_matrix_UB_21 -0.0026558000
_diffrn_orient_matrix_UB_22 0.0093499000
_diffrn_orient_matrix_UB_23 0.0353720000
_diffrn_orient_matrix_UB_31 -0.0060721000
_diffrn_orient_matrix_UB_32 -0.0255367000
_diffrn_orient_matrix_UB_33 0.0118182000
_diffrn_radiation_monochromator mirror
_diffrn_radiation_probe x-ray
_diffrn_radiation_type MoK\a
_diffrn_radiation_wavelength 0.71073
_diffrn_reflns_av_R_equivalents 0.0535
_diffrn_reflns_av_unetI/netI 0.0855
_diffrn_reflns_Laue_measured_fraction_full 1.000
_diffrn_reflns_Laue_measured_fraction_max 0.903
_diffrn_reflns_limit_h_max 15
_diffrn_reflns_limit_h_min -15
_diffrn_reflns_limit_k_max 34
_diffrn_reflns_limit_k_min -34
_diffrn_reflns_limit_l_max 25
_diffrn_reflns_limit_l_min -24
_diffrn_reflns_number 34511
_diffrn_reflns_point_group_measured_fraction_full 1.000
_diffrn_reflns_point_group_measured_fraction_max 0.903
_diffrn_reflns_theta_full 25.242
_diffrn_reflns_theta_max 29.128
_diffrn_reflns_theta_min 1.566
_diffrn_source 'Rotating-anode X-ray tube (dual wavelength)'
_diffrn_source_type 'Rigaku (Mo) X-ray DW Source'
_exptl_absorpt_coefficient_mu 0.476
_exptl_absorpt_correction_T_max 1.00000
_exptl_absorpt_correction_T_min 0.48307
_exptl_absorpt_correction_type multi-scan
_exptl_absorpt_process_details
;
CrysAlisPro 1.171.40.14d (Rigaku Oxford Diffraction, 2018)
Empirical absorption correction using spherical harmonics,
 implemented in SCALE3 ABSPACK scaling algorithm.
;
_exptl_crystal_colour 'clear light colourless'
_exptl_crystal_colour_lustre clear
_exptl_crystal_colour_modifier light
_exptl_crystal_colour_primary colourless
_exptl_crystal_density_diffrn 1.298
_exptl_crystal_description plate
_exptl_crystal_F_000 2247
_exptl_crystal_size_max 0.12
_exptl_crystal_size_mid 0.1
_exptl_crystal_size_min 0.06
_refine_diff_density_max 0.741
_refine_diff_density_min -0.700
_refine_diff_density_rms 0.080
_refine_ls_abs_structure_details
;
 Refined as an inversion twin.
;
_refine_ls_abs_structure_Flack 0.45(3)
_refine_ls_extinction_method none
_refine_ls_goodness_of_fit_ref 1.011
_refine_ls_hydrogen_treatment constr
_refine_ls_matrix_type full
_refine_ls_number_parameters 639
_refine_ls_number_reflns 12690
_refine_ls_number_restraints 37
_refine_ls_restrained_S_all 1.018
_refine_ls_R_factor_all 0.0813
_refine_ls_R_factor_gt 0.0523
_refine_ls_shift/su_max 0.000
_refine_ls_shift/su_mean 0.000
_refine_ls_structure_factor_coef Fsqd
_refine_ls_weighting_details 'w=1/[\s^2^(Fo^2^)+(0.0670P)^2^] where P=(Fo^2^+2Fc^2^)/3'
_refine_ls_weighting_scheme calc
_refine_ls_wR_factor_gt 0.1157
_refine_ls_wR_factor_ref 0.1250
_reflns_Friedel_coverage 0.958
_reflns_Friedel_fraction_full 1.000
_reflns_Friedel_fraction_max 0.903
_reflns_number_gt 9512
_reflns_number_total 12690
_reflns_threshold_expression 'I > 2\s(I)'
_cod_data_source_file cs9b00918_si_003.cif
_cod_data_source_block s5188l
_cod_depositor_comments 'Adding full bibliography for 4514406--4514408.cif.'
_cod_original_cell_volume 5455.9(3)
_cod_database_code 4514408
_shelxl_version_number 2014/6
_shelx_space_group_comment
;
The symmetry employed for this shelxl refinement is uniquely defined
by the following loop, which should always be used as a source of
symmetry information in preference to the above space-group names.
They are only intended as comments.
;
_shelx_estimated_absorpt_t_max 0.972
_shelx_estimated_absorpt_t_min 0.945
_reflns_odcompleteness_completeness 99.98
_reflns_odcompleteness_iscentric 1
_reflns_odcompleteness_theta 26.32
_olex2_refinement_description
;
1. Twinned data refinement
 Scales: 0.55(3)
 0.45(3)
2. Fixed Uiso
 At 1.2 times of:
  All C(H) groups, All C(H,H) groups
 At 1.5 times of:
  All C(H,H,H) groups, All O(H,H) groups
3. Restrained distances
 O60-C63
 1.45 with sigma of 0.02
 C64-C63
 1.54 with sigma of 0.02
 C63-C61
 2.4 with sigma of 0.02
4. Uiso/Uaniso restraints and constraints
C62 \\sim C61 \\sim C63 \\sim C64: within 2A with sigma of 0.002 and sigma for
terminal atoms of 0.004
5. Rigid body (RIGU) restrains
 C62, C61, O60, C63, C64
 with sigma for 1-2 distances of 0.002 and sigma for 1-3 distances of 0.002
6. Others
 Sof(O0AA)=Sof(H0AA)=Sof(H0AB)=0.5*(1-FVAR(2))
 Sof(O1)=Sof(H1A)=Sof(H1B)=FVAR(1)
7.a Riding coordinates:
 O1(H1A,H1B), O0AA(H0AA,H0AB)
7.b Ternary CH refined with riding coordinates:
 C47(H47), C46(H46), C53(H53)
7.c Secondary CH2 refined with riding coordinates:
 C29(H29A,H29B), C21(H21A,H21B), C32(H32A,H32B), C30(H30A,H30B), C49(H49A,
 H49B), C23(H23A,H23B), C48(H48A,H48B), C55(H55A,H55B), C54(H54A,H54B),
 C50(H50A,H50B), C58(H58A,H58B), C22(H22A,H22B), C52(H52A,H52B), C24(H24A,H24B),
  C51(H51A,H51B), C56(H56A,H56B), C31(H31A,H31B), C57(H57A,H57B), C61(H61A,
 H61B), C63(H63A,H63B)
7.d Me refined with riding coordinates:
 C64(H64A,H64B,H64C)
7.e Aromatic/amide H refined with riding coordinates:
 C18(H18), C17(H17), C40(H40), C28(H28), C27(H27), C6(H6), C43(H43), C35(H35),
 C34(H34), C36(H36), C12(H12), C16(H16), C10(H10), C41(H41), C44(H44), C38(H38),
  C42(H42), C13(H13), C9(H9), C14(H14), C37(H37), C7(H7), C8(H8), C15(H15)
7.f Idealised Me refined as rotating group:
 C62(H62A,H62B,H62C)
;
_olex2_submission_special_instructions 'No special instructions were received'
_oxdiff_exptl_absorpt_empirical_details
;
Empirical correction (ABSPACK) includes:
- Absorption correction using spherical harmonics
- Frame scaling
;
_oxdiff_exptl_absorpt_empirical_full_max 1.583
_oxdiff_exptl_absorpt_empirical_full_min 0.632

loop_
_space_group_symop_operation_xyz
'x, y, z'
'-x, y, -z'
'x+1/2, y+1/2, z+1/2'
'-x+1/2, y+1/2, -z+1/2'

loop_
_atom_site_label
_atom_site_type_symbol
_atom_site_fract_x
_atom_site_fract_y
_atom_site_fract_z
_atom_site_U_iso_or_equiv
_atom_site_adp_type
_atom_site_occupancy
_atom_site_site_symmetry_order
_atom_site_calc_flag
_atom_site_refinement_flags_posn
_atom_site_refinement_flags_adp
_atom_site_refinement_flags_occupancy
_atom_site_disorder_assembly
_atom_site_disorder_group
Ag1 Ag 0.71524(3) 0.51168(2) 0.25674(2) 0.03077(13) Uani 1 1 d . . . . .
P2 P 0.41083(12) 0.50296(6) 0.22125(8) 0.0235(4) Uani 1 1 d . . . . .
P1 P 0.70114(12) 0.59716(6) 0.21823(8) 0.0216(3) Uani 1 1 d . . . . .
O1AA O 0.4417(3) 0.52122(16) 0.1532(2) 0.0284(10) Uani 1 1 d . . . . .
O2 O 0.9027(4) 0.47369(18) 0.3726(3) 0.0424(12) Uani 1 1 d . . . . .
O3 O 0.7575(3) 0.43478(17) 0.2887(2) 0.0335(10) Uani 1 1 d . . . . .
C18 C 0.5969(5) 0.5260(2) 0.4397(3) 0.0293(15) Uani 1 1 d . . . . .
H18 H 0.6241 0.5051 0.4830 0.035 Uiso 1 1 calc R . . . .
C5 C 0.2560(4) 0.5107(3) 0.2169(3) 0.0294(11) Uani 1 1 d . . . . .
C17 C 0.5362(5) 0.5035(2) 0.3723(3) 0.0251(13) Uani 1 1 d . . . . .
H17 H 0.5226 0.4674 0.3700 0.030 Uiso 1 1 calc R . . . .
C45 C 0.8485(5) 0.4340(3) 0.3458(4) 0.0301(15) Uani 1 1 d . . . . .
C40 C 0.8120(6) 0.6889(3) 0.2829(4) 0.0299(14) Uani 1 1 d . . . . .
H40 H 0.7562 0.7068 0.2442 0.036 Uiso 1 1 calc R . . . .
C4 C 0.4949(5) 0.5333(2) 0.3079(3) 0.0231(12) Uani 1 1 d . . . . .
C0AA C 0.5597(5) 0.6314(2) 0.2006(3) 0.0227(12) Uani 1 1 d . . . . .
C28 C 0.5266(5) 0.6660(2) 0.1418(3) 0.0223(12) Uani 1 1 d . . . . .
H28 H 0.5778 0.6722 0.1110 0.027 Uiso 1 1 calc R . . . .
C33 C 0.7421(5) 0.6047(2) 0.1311(3) 0.0243(13) Uani 1 1 d . . . . .
C19 C 0.6184(5) 0.5780(3) 0.4449(3) 0.0279(14) Uani 1 1 d . . . . .
C27 C 0.4190(5) 0.6918(2) 0.1275(3) 0.0275(13) Uani 1 1 d . . . . .
H27 H 0.3984 0.7163 0.0881 0.033 Uiso 1 1 calc R . . . .
C2 C 0.4817(5) 0.6214(2) 0.2442(3) 0.0210(12) Uani 1 1 d . . . . .
C26 C 0.3409(5) 0.6820(2) 0.1702(3) 0.0236(12) Uani 1 1 d . . . . .
C3 C 0.5189(4) 0.5866(2) 0.3123(3) 0.0209(12) Uani 1 1 d . . . . .
C6 C 0.2155(5) 0.5112(4) 0.2806(3) 0.0352(12) Uani 1 1 d . . . . .
H6 H 0.2701 0.5098 0.3290 0.042 Uiso 1 1 calc R . . . .
C43 C 0.9771(5) 0.6377(3) 0.3967(3) 0.0334(15) Uani 1 1 d . . . . .
H43 H 1.0336 0.6203 0.4356 0.040 Uiso 1 1 calc R . . . .
C29 C 0.2221(5) 0.7096(2) 0.1498(4) 0.0299(14) Uani 1 1 d . . . . .
H29A H 0.2356 0.7464 0.1414 0.036 Uiso 1 1 calc R . . . .
H29B H 0.1724 0.6952 0.1021 0.036 Uiso 1 1 calc R . . . .
C21 C 0.6015(5) 0.6664(2) 0.3866(3) 0.0284(13) Uani 1 1 d . . . . .
H21A H 0.5288 0.6841 0.3904 0.034 Uiso 1 1 calc R . . . .
H21B H 0.6194 0.6786 0.3405 0.034 Uiso 1 1 calc R . . . .
C35 C 0.8727(6) 0.6312(3) 0.0595(4) 0.0382(16) Uani 1 1 d . . . . .
H35 H 0.9416 0.6493 0.0566 0.046 Uiso 1 1 calc R . . . .
C34 C 0.8438(5) 0.6298(3) 0.1263(3) 0.0312(14) Uani 1 1 d . . . . .
H34 H 0.8938 0.6460 0.1694 0.037 Uiso 1 1 calc R . . . .
C36 C 0.8042(7) 0.6073(3) -0.0027(4) 0.0421(18) Uani 1 1 d . . . . .
H36 H 0.8269 0.6076 -0.0479 0.051 Uiso 1 1 calc R . . . .
C47 C 0.7854(5) 0.3582(3) 0.4059(4) 0.0346(15) Uani 1 1 d . . . . .
H47 H 0.7149 0.3559 0.3612 0.041 Uiso 1 1 calc R . . . .
C39 C 0.8090(5) 0.6357(2) 0.2860(3) 0.0233(12) Uani 1 1 d . . . . .
C12 C 0.5054(5) 0.4112(3) 0.1927(4) 0.0317(15) Uani 1 1 d . . . . .
H12 H 0.5396 0.4317 0.1618 0.038 Uiso 1 1 calc R . . . .
C32 C 0.2935(5) 0.6402(2) 0.2807(3) 0.0277(13) Uani 1 1 d . . . . .
H32A H 0.2977 0.6038 0.2965 0.033 Uiso 1 1 calc R . . . .
H32B H 0.3228 0.6615 0.3263 0.033 Uiso 1 1 calc R . . . .
C16 C 0.3861(5) 0.4025(3) 0.2788(4) 0.0339(15) Uani 1 1 d . . . . .
H16 H 0.3362 0.4171 0.3059 0.041 Uiso 1 1 calc R . . . .
C30 C 0.1544(6) 0.7056(3) 0.2081(4) 0.0432(18) Uani 1 1 d . . . . .
H30A H 0.1844 0.7319 0.2472 0.052 Uiso 1 1 calc R . . . .
H30B H 0.0697 0.7129 0.1842 0.052 Uiso 1 1 calc R . . . .
C20 C 0.5790(5) 0.6086(2) 0.3808(3) 0.0256(13) Uani 1 1 d . . . . .
C10 C 0.1745(5) 0.5133(4) 0.1465(3) 0.0377(13) Uani 1 1 d . . . . .
H10 H 0.2015 0.5139 0.1028 0.045 Uiso 1 1 calc R . . . .
C49 C 0.7057(6) 0.2837(3) 0.4650(4) 0.0445(19) Uani 1 1 d . . . . .
H49A H 0.6362 0.2797 0.4209 0.053 Uiso 1 1 calc R . . . .
H49B H 0.7253 0.2494 0.4884 0.053 Uiso 1 1 calc R . . . .
C23 C 0.6901(7) 0.6578(3) 0.5237(4) 0.0465(19) Uani 1 1 d . . . . .
H23A H 0.6160 0.6707 0.5327 0.056 Uiso 1 1 calc R . . . .
H23B H 0.7569 0.6686 0.5663 0.056 Uiso 1 1 calc R . . . .
C46 C 0.8890(5) 0.3812(2) 0.3799(4) 0.0293(14) Uani 1 1 d . . . . .
H46 H 0.9561 0.3871 0.4257 0.035 Uiso 1 1 calc R . . . .
C41 C 0.8967(6) 0.7163(3) 0.3366(4) 0.0356(15) Uani 1 1 d . . . . .
H41 H 0.8969 0.7528 0.3345 0.043 Uiso 1 1 calc R . . . .
C44 C 0.8923(5) 0.6100(3) 0.3443(3) 0.0290(14) Uani 1 1 d . . . . .
H44 H 0.8902 0.5736 0.3478 0.035 Uiso 1 1 calc R . . . .
C38 C 0.6719(6) 0.5807(3) 0.0672(4) 0.0360(16) Uani 1 1 d . . . . .
H38 H 0.6028 0.5628 0.0699 0.043 Uiso 1 1 calc R . . . .
C25 C 0.3734(5) 0.6481(2) 0.2303(3) 0.0219(12) Uani 1 1 d . . . . .
C48 C 0.8116(6) 0.3036(3) 0.4392(4) 0.0366(16) Uani 1 1 d . . . . .
H48A H 0.8267 0.2801 0.4010 0.044 Uiso 1 1 calc R . . . .
H48B H 0.8834 0.3044 0.4823 0.044 Uiso 1 1 calc R . . . .
C55 C 0.8946(6) 0.2908(3) 0.2120(4) 0.0409(16) Uani 1 1 d . . . . .
H55A H 0.8318 0.2788 0.1679 0.049 Uiso 1 1 calc R . . . .
H55B H 0.9286 0.2604 0.2423 0.049 Uiso 1 1 calc R . . . .
C42 C 0.9794(5) 0.6916(3) 0.3922(4) 0.0360(16) Uani 1 1 d . . . . .
H42 H 1.0379 0.7108 0.4275 0.043 Uiso 1 1 calc R . . . .
C11 C 0.4351(5) 0.4342(2) 0.2329(3) 0.0268(13) Uani 1 1 d . . . . .
C54 C 0.8409(6) 0.3261(3) 0.2582(4) 0.0344(16) Uani 1 1 d . . . . .
H54A H 0.7801 0.3071 0.2752 0.041 Uiso 1 1 calc R . . . .
H54B H 0.8014 0.3552 0.2267 0.041 Uiso 1 1 calc R . . . .
C50 C 0.6745(6) 0.3200(3) 0.5207(4) 0.048(2) Uani 1 1 d . . . . .
H50A H 0.6043 0.3067 0.5343 0.057 Uiso 1 1 calc R . . . .
H50B H 0.7412 0.3215 0.5668 0.057 Uiso 1 1 calc R . . . .
C58 C 1.0309(5) 0.3747(3) 0.2999(4) 0.0362(16) Uani 1 1 d . . . . .
H58A H 1.0946 0.3863 0.3439 0.043 Uiso 1 1 calc R . . . .
H58B H 0.9959 0.4056 0.2711 0.043 Uiso 1 1 calc R . . . .
C13 C 0.5261(6) 0.3587(3) 0.1975(4) 0.0376(16) Uani 1 1 d . . . . .
H13 H 0.5731 0.3433 0.1691 0.045 Uiso 1 1 calc R . . . .
C22 C 0.7043(7) 0.6806(3) 0.4545(4) 0.0469(19) Uani 1 1 d . . . . .
H22A H 0.7796 0.6685 0.4462 0.056 Uiso 1 1 calc R . . . .
H22B H 0.7087 0.7185 0.4598 0.056 Uiso 1 1 calc R . . . .
C53 C 0.9356(5) 0.3472(3) 0.3269(4) 0.0342(15) Uani 1 1 d . . . . .
H53 H 0.9744 0.3168 0.3567 0.041 Uiso 1 1 calc R . . . .
C9 C 0.0547(5) 0.5148(4) 0.1400(4) 0.0521(18) Uani 1 1 d . . . . .
H9 H -0.0009 0.5161 0.0919 0.062 Uiso 1 1 calc R . . . .
C52 C 0.7538(6) 0.3934(3) 0.4620(4) 0.0395(16) Uani 1 1 d . . . . .
H52A H 0.7327 0.4277 0.4390 0.047 Uiso 1 1 calc R . . . .
H52B H 0.8237 0.3976 0.5058 0.047 Uiso 1 1 calc R . . . .
C14 C 0.4790(6) 0.3289(3) 0.2431(4) 0.0433(18) Uani 1 1 d . . . . .
H14 H 0.4937 0.2929 0.2463 0.052 Uiso 1 1 calc R . . . .
C37 C 0.7001(6) 0.5824(3) 0.0005(4) 0.0415(17) Uani 1 1 d . . . . .
H37 H 0.6497 0.5669 -0.0430 0.050 Uiso 1 1 calc R . . . .
C7 C 0.0943(5) 0.5138(4) 0.2726(4) 0.0469(17) Uani 1 1 d . . . . .
H7 H 0.0665 0.5153 0.3160 0.056 Uiso 1 1 calc R . . . .
C24 C 0.6860(6) 0.6001(3) 0.5201(3) 0.0371(16) Uani 1 1 d . . . . .
H24A H 0.6493 0.5873 0.5587 0.045 Uiso 1 1 calc R . . . .
H24B H 0.7682 0.5869 0.5329 0.045 Uiso 1 1 calc R . . . .
C8 C 0.0159(5) 0.5144(4) 0.2043(5) 0.061(2) Uani 1 1 d . . . . .
H8 H -0.0666 0.5145 0.2000 0.073 Uiso 1 1 calc R . . . .
C15 C 0.4105(6) 0.3510(3) 0.2842(4) 0.0408(17) Uani 1 1 d . . . . .
H15 H 0.3799 0.3302 0.3165 0.049 Uiso 1 1 calc R . . . .
C51 C 0.6490(7) 0.3725(3) 0.4888(5) 0.050(2) Uani 1 1 d . . . . .
H51A H 0.6340 0.3958 0.5272 0.060 Uiso 1 1 calc R . . . .
H51B H 0.5767 0.3716 0.4460 0.060 Uiso 1 1 calc R . . . .
C56 C 0.9922(7) 0.3180(3) 0.1854(4) 0.0492(19) Uani 1 1 d . . . . .
H56A H 1.0302 0.2930 0.1591 0.059 Uiso 1 1 calc R . . . .
H56B H 0.9566 0.3456 0.1496 0.059 Uiso 1 1 calc R . . . .
C31 C 0.1657(6) 0.6541(3) 0.2435(4) 0.0438(18) Uani 1 1 d . . . . .
H31A H 0.1307 0.6280 0.2049 0.053 Uiso 1 1 calc R . . . .
H31B H 0.1206 0.6535 0.2813 0.053 Uiso 1 1 calc R . . . .
C57 C 1.0845(6) 0.3407(3) 0.2509(4) 0.049(2) Uani 1 1 d . . . . .
H57A H 1.1410 0.3613 0.2320 0.059 Uiso 1 1 calc R . . . .
H57B H 1.1294 0.3124 0.2818 0.059 Uiso 1 1 calc R . . . .
O60 O 0.2635(15) 0.3587(8) 0.0098(9) 0.217(6) Uani 1 1 d D U . . .
C64 C 0.2691(15) 0.4370(8) -0.0714(10) 0.170(5) Uani 1 1 d D U . . .
H64A H 0.2435 0.4729 -0.0801 0.256 Uiso 1 1 calc R . . . .
H64B H 0.3558 0.4354 -0.0584 0.256 Uiso 1 1 calc R . . . .
H64C H 0.2355 0.4169 -0.1169 0.256 Uiso 1 1 calc R . . . .
C62 C 0.221(2) 0.2995(9) 0.0775(12) 0.206(7) Uani 1 1 d . U . . .
H62A H 0.2877 0.2916 0.0571 0.309 Uiso 1 1 calc GR . . . .
H62B H 0.1520 0.2791 0.0511 0.309 Uiso 1 1 calc GR . . . .
H62C H 0.2428 0.2910 0.1310 0.309 Uiso 1 1 calc GR . . . .
C61 C 0.192(2) 0.3559(9) 0.0672(13) 0.214(7) Uani 1 1 d D U . . .
H61A H 0.2252 0.3768 0.1127 0.256 Uiso 1 1 calc R . . . .
H61B H 0.1063 0.3630 0.0459 0.256 Uiso 1 1 calc R . . . .
C63 C 0.2291(17) 0.4164(8) -0.0111(11) 0.174(5) Uani 1 1 d D U . . .
H63A H 0.1418 0.4194 -0.0245 0.209 Uiso 1 1 calc R . . . .
H63B H 0.2617 0.4378 0.0339 0.209 Uiso 1 1 calc R . . . .
O1 O 1.1147(13) 0.5090(9) 0.4664(8) 0.111(11) Uani 0.56(3) 1 d . . . A 2
H1A H 1.1281 0.5009 0.5134 0.167 Uiso 0.56(3) 1 d R . . A 2
H1B H 1.0448 0.4982 0.4418 0.167 Uiso 0.56(3) 1 d R . . A 2
O0AA O 1.0000 0.5286(9) 0.5000 0.15(3) Uani 0.44(3) 2 d S T P A 1
H0AA H 1.0307 0.5108 0.5403 0.221 Uiso 0.220(17) 1 d R . . A 1
H0AB H 0.9736 0.5057 0.4654 0.221 Uiso 0.220(17) 1 d R . . A 1

loop_
_atom_site_aniso_label
_atom_site_aniso_U_11
_atom_site_aniso_U_22
_atom_site_aniso_U_33
_atom_site_aniso_U_23
_atom_site_aniso_U_13
_atom_site_aniso_U_12
Ag1 0.0250(2) 0.0296(2) 0.0369(3) 0.0040(3) 0.00721(16) 0.0013(2)
P2 0.0175(6) 0.0302(11) 0.0226(7) 0.0013(7) 0.0051(5) -0.0008(6)
P1 0.0173(6) 0.0265(8) 0.0208(8) 0.0013(6) 0.0050(6) 0.0004(6)
O1AA 0.0300(19) 0.031(3) 0.024(2) 0.0028(18) 0.0075(16) -0.0009(18)
O2 0.043(3) 0.030(2) 0.046(3) 0.003(2) -0.002(2) -0.003(2)
O3 0.023(2) 0.032(3) 0.036(3) 0.005(2) -0.0060(19) 0.0028(18)
C18 0.026(3) 0.045(4) 0.018(3) 0.011(3) 0.007(2) 0.004(2)
C5 0.021(2) 0.025(3) 0.040(3) -0.003(4) 0.006(2) 0.000(4)
C17 0.027(2) 0.022(4) 0.028(3) 0.009(3) 0.009(2) 0.003(2)
C45 0.023(3) 0.033(4) 0.033(4) 0.008(3) 0.006(3) -0.001(3)
C40 0.030(3) 0.029(3) 0.031(4) 0.004(3) 0.010(3) 0.000(3)
C4 0.014(2) 0.034(3) 0.024(3) 0.003(3) 0.009(2) 0.002(2)
C0AA 0.019(3) 0.026(3) 0.022(3) -0.001(3) 0.003(2) -0.002(2)
C28 0.020(3) 0.026(3) 0.022(3) 0.005(3) 0.008(2) 0.000(2)
C33 0.019(3) 0.031(3) 0.025(3) 0.001(3) 0.010(2) 0.004(2)
C19 0.016(3) 0.048(4) 0.020(3) 0.001(3) 0.005(2) -0.001(3)
C27 0.025(3) 0.032(3) 0.023(3) 0.008(3) 0.004(2) 0.001(2)
C2 0.023(3) 0.022(3) 0.017(3) -0.001(2) 0.004(2) -0.002(2)
C26 0.020(3) 0.023(3) 0.027(3) -0.001(2) 0.005(2) 0.003(2)
C3 0.015(2) 0.030(3) 0.021(3) 0.003(2) 0.010(2) 0.000(2)
C6 0.034(3) 0.033(3) 0.044(3) 0.004(5) 0.019(3) 0.002(4)
C43 0.022(3) 0.048(4) 0.028(3) -0.003(3) 0.002(3) 0.003(3)
C29 0.024(3) 0.030(3) 0.031(3) 0.002(3) 0.002(3) 0.004(2)
C21 0.031(3) 0.033(3) 0.023(3) 0.000(3) 0.010(3) -0.002(3)
C35 0.036(3) 0.050(4) 0.035(4) 0.001(3) 0.020(3) -0.006(3)
C34 0.026(3) 0.040(4) 0.026(3) -0.001(3) 0.006(3) 0.000(3)
C36 0.049(4) 0.049(5) 0.032(4) 0.005(3) 0.019(3) 0.017(4)
C47 0.026(3) 0.037(4) 0.039(4) 0.015(3) 0.006(3) 0.003(3)
C39 0.018(3) 0.031(3) 0.023(3) 0.002(3) 0.009(2) 0.001(2)
C12 0.025(3) 0.037(4) 0.033(4) -0.001(3) 0.006(3) -0.004(3)
C32 0.024(3) 0.035(4) 0.028(3) 0.003(3) 0.012(2) 0.006(2)
C16 0.026(3) 0.036(4) 0.043(4) 0.003(3) 0.014(3) 0.001(3)
C30 0.027(3) 0.047(4) 0.057(5) 0.012(4) 0.013(3) 0.015(3)
C20 0.016(2) 0.041(4) 0.020(3) 0.000(3) 0.007(2) -0.003(2)
C10 0.027(3) 0.040(3) 0.041(3) 0.000(4) -0.001(2) -0.002(4)
C49 0.034(4) 0.046(4) 0.046(4) 0.020(4) 0.000(3) -0.004(3)
C23 0.043(4) 0.058(5) 0.030(4) -0.005(4) -0.004(3) -0.008(4)
C46 0.024(3) 0.029(3) 0.030(3) 0.002(3) 0.000(3) 0.001(2)
C41 0.033(3) 0.034(4) 0.042(4) -0.002(3) 0.013(3) -0.003(3)
C44 0.022(3) 0.038(4) 0.027(3) 0.003(3) 0.006(3) 0.005(3)
C38 0.030(3) 0.043(4) 0.035(4) -0.007(3) 0.010(3) 0.001(3)
C25 0.017(3) 0.026(3) 0.023(3) 0.000(3) 0.006(2) -0.002(2)
C48 0.031(3) 0.038(4) 0.039(4) 0.009(3) 0.007(3) 0.001(3)
C55 0.039(4) 0.037(4) 0.047(4) -0.004(3) 0.011(3) -0.006(3)
C42 0.029(3) 0.052(4) 0.030(4) -0.010(3) 0.013(3) -0.013(3)
C11 0.021(3) 0.029(3) 0.030(3) -0.001(3) 0.006(2) -0.002(2)
C54 0.023(3) 0.035(4) 0.045(4) 0.001(3) 0.008(3) -0.002(3)
C50 0.035(4) 0.072(6) 0.039(4) 0.022(4) 0.013(3) 0.003(4)
C58 0.021(3) 0.034(4) 0.052(4) 0.004(3) 0.008(3) -0.003(3)
C13 0.030(3) 0.036(4) 0.050(5) -0.001(3) 0.016(3) 0.007(3)
C22 0.052(4) 0.053(5) 0.038(4) -0.014(4) 0.016(3) -0.017(4)
C53 0.024(3) 0.030(3) 0.046(4) 0.003(3) 0.004(3) 0.004(3)
C9 0.025(3) 0.051(4) 0.072(5) 0.000(6) -0.001(3) 0.001(4)
C52 0.034(3) 0.045(4) 0.043(4) 0.012(3) 0.015(3) 0.008(3)
C14 0.032(4) 0.033(4) 0.063(5) 0.002(4) 0.009(3) 0.001(3)
C37 0.035(4) 0.056(5) 0.031(4) -0.013(3) 0.006(3) 0.002(3)
C7 0.035(3) 0.035(4) 0.080(5) 0.009(5) 0.031(3) 0.005(5)
C24 0.030(3) 0.057(5) 0.022(3) -0.003(3) 0.002(3) -0.011(3)
C8 0.024(3) 0.047(4) 0.113(7) 0.013(7) 0.024(4) 0.003(5)
C15 0.036(4) 0.032(4) 0.056(5) 0.011(3) 0.015(3) 0.000(3)
C51 0.037(4) 0.068(6) 0.047(5) 0.016(4) 0.016(4) 0.005(4)
C56 0.047(4) 0.056(5) 0.048(5) -0.003(4) 0.019(4) -0.002(4)
C31 0.028(3) 0.059(5) 0.050(4) 0.013(4) 0.021(3) 0.012(3)
C57 0.032(4) 0.063(5) 0.055(5) -0.005(4) 0.017(3) -0.001(3)
O60 0.212(13) 0.280(13) 0.168(10) -0.062(10) 0.069(9) -0.043(10)
C64 0.125(10) 0.247(13) 0.155(11) -0.075(10) 0.066(8) -0.032(10)
C62 0.219(15) 0.243(15) 0.183(11) -0.081(12) 0.101(11) -0.038(13)
C61 0.224(15) 0.251(15) 0.190(11) -0.073(12) 0.098(10) -0.040(13)
C63 0.127(10) 0.253(13) 0.155(11) -0.078(10) 0.061(8) -0.037(10)
O1 0.086(12) 0.120(17) 0.092(11) 0.048(12) -0.037(8) -0.055(13)
O0AA 0.24(8) 0.046(15) 0.09(2) 0.000 -0.06(3) 0.000

loop_
_atom_type_symbol
_atom_type_description
_atom_type_scat_dispersion_real
_atom_type_scat_dispersion_imag
_atom_type_scat_source
C C 0.0033 0.0016 'International Tables Vol C Tables 4.2.6.8 and 6.1.1.4'
H H 0.0000 0.0000 'International Tables Vol C Tables 4.2.6.8 and 6.1.1.4'
Ag Ag -0.8971 1.1015 'International Tables Vol C Tables 4.2.6.8 and 6.1.1.4'
O O 0.0106 0.0060 'International Tables Vol C Tables 4.2.6.8 and 6.1.1.4'
P P 0.1023 0.0942 'International Tables Vol C Tables 4.2.6.8 and 6.1.1.4'

loop_
_geom_angle_atom_site_label_1
_geom_angle_atom_site_label_2
_geom_angle_atom_site_label_3
_geom_angle
O3 Ag1 P1 170.04(12)
O1AA P2 C5 113.9(3)
O1AA P2 C4 114.5(3)
O1AA P2 C11 110.4(3)
C5 P2 C4 106.5(3)
C5 P2 C11 103.8(3)
C11 P2 C4 107.0(3)
C0AA P1 Ag1 120.2(2)
C33 P1 Ag1 111.2(2)
C33 P1 C0AA 103.7(3)
C39 P1 Ag1 109.6(2)
C39 P1 C0AA 106.3(3)
C39 P1 C33 104.6(3)
C45 O3 Ag1 109.1(4)
C19 C18 C17 121.2(5)
C6 C5 P2 122.6(4)
C6 C5 C10 119.4(5)
C10 C5 P2 117.9(4)
C18 C17 C4 120.6(6)
O2 C45 O3 122.4(6)
O2 C45 C46 120.8(5)
O3 C45 C46 116.7(6)
C39 C40 C41 120.1(6)
C17 C4 P2 119.5(5)
C17 C4 C3 118.6(5)
C3 C4 P2 121.9(4)
C28 C0AA P1 119.9(4)
C28 C0AA C2 119.3(5)
C2 C0AA P1 120.7(4)
C0AA C28 C27 120.4(5)
C34 C33 P1 123.4(5)
C34 C33 C38 118.4(6)
C38 C33 P1 118.1(5)
C18 C19 C20 119.2(5)
C18 C19 C24 118.4(6)
C20 C19 C24 122.4(6)
C28 C27 C26 120.7(5)
C0AA C2 C3 120.5(5)
C0AA C2 C25 120.2(5)
C25 C2 C3 119.0(5)
C27 C26 C29 118.4(5)
C25 C26 C27 119.7(5)
C25 C26 C29 121.9(5)
C4 C3 C2 122.0(5)
C20 C3 C4 119.9(5)
C20 C3 C2 118.1(5)
C5 C6 C7 119.3(6)
C44 C43 C42 119.9(6)
C30 C29 C26 114.7(5)
C20 C21 C22 112.2(5)
C36 C35 C34 121.2(6)
C35 C34 C33 120.2(6)
C35 C36 C37 119.6(6)
C48 C47 C46 113.1(5)
C52 C47 C46 110.3(6)
C52 C47 C48 109.9(5)
C40 C39 P1 122.8(5)
C40 C39 C44 119.0(6)
C44 C39 P1 118.3(5)
C13 C12 C11 120.6(6)
C31 C32 C25 113.1(5)
C15 C16 C11 120.1(6)
C31 C30 C29 112.3(6)
C19 C20 C21 119.3(5)
C3 C20 C19 120.5(6)
C3 C20 C21 120.2(5)
C9 C10 C5 120.2(6)
C50 C49 C48 111.7(6)
C22 C23 C24 112.1(7)
C45 C46 C47 107.1(5)
C45 C46 C53 112.1(5)
C53 C46 C47 115.4(5)
C42 C41 C40 121.3(7)
C43 C44 C39 120.3(6)
C37 C38 C33 121.6(6)
C2 C25 C32 120.2(5)
C26 C25 C2 119.6(5)
C26 C25 C32 120.2(5)
C49 C48 C47 110.2(5)
C54 C55 C56 111.7(6)
C41 C42 C43 119.5(6)
C12 C11 P2 117.2(5)
C12 C11 C16 118.2(6)
C16 C11 P2 124.6(5)
C55 C54 C53 111.6(5)
C51 C50 C49 111.0(6)
C53 C58 C57 112.7(6)
C14 C13 C12 120.2(6)
C23 C22 C21 111.7(6)
C46 C53 C54 115.6(5)
C58 C53 C46 111.5(5)
C58 C53 C54 108.7(6)
C10 C9 C8 119.5(6)
C47 C52 C51 112.2(6)
C13 C14 C15 120.2(7)
C38 C37 C36 119.1(6)
C8 C7 C6 120.9(7)
C23 C24 C19 114.8(6)
C7 C8 C9 120.5(6)
C16 C15 C14 120.7(7)
C50 C51 C52 111.1(6)
C57 C56 C55 110.6(6)
C30 C31 C32 111.9(6)
C56 C57 C58 112.7(6)
C61 O60 C63 93.7(13)
C62 C61 O60 89.0(16)
C64 C63 O60 115.7(16)

loop_
_geom_bond_atom_site_label_1
_geom_bond_atom_site_label_2
_geom_bond_distance
Ag1 P1 2.3268(16)
Ag1 O3 2.106(4)
P2 O1AA 1.487(4)
P2 C5 1.810(5)
P2 C4 1.821(6)
P2 C11 1.813(7)
P1 C0AA 1.833(6)
P1 C33 1.823(6)
P1 C39 1.820(6)
O2 C45 1.242(8)
O3 C45 1.281(7)
C18 C17 1.388(8)
C18 C19 1.374(9)
C5 C6 1.392(8)
C5 C10 1.394(8)
C17 C4 1.396(8)
C45 C46 1.532(9)
C40 C39 1.386(9)
C40 C41 1.394(9)
C4 C3 1.410(8)
C0AA C28 1.386(8)
C0AA C2 1.405(8)
C28 C27 1.390(8)
C33 C34 1.385(8)
C33 C38 1.391(9)
C19 C20 1.400(8)
C19 C24 1.517(8)
C27 C26 1.392(8)
C2 C3 1.519(8)
C2 C25 1.409(8)
C26 C29 1.522(8)
C26 C25 1.390(8)
C3 C20 1.396(8)
C6 C7 1.393(8)
C43 C44 1.387(9)
C43 C42 1.404(10)
C29 C30 1.513(10)
C21 C20 1.524(9)
C21 C22 1.531(9)
C35 C34 1.376(9)
C35 C36 1.362(10)
C36 C37 1.399(11)
C47 C46 1.548(9)
C47 C48 1.544(9)
C47 C52 1.508(10)
C39 C44 1.411(8)
C12 C11 1.392(9)
C12 C13 1.386(9)
C32 C25 1.513(8)
C32 C31 1.513(9)
C16 C11 1.418(9)
C16 C15 1.368(10)
C30 C31 1.482(10)
C10 C9 1.379(8)
C49 C48 1.541(9)
C49 C50 1.519(11)
C23 C22 1.467(10)
C23 C24 1.501(11)
C46 C53 1.533(9)
C41 C42 1.367(10)
C38 C37 1.369(10)
C55 C54 1.508(10)
C55 C56 1.540(10)
C54 C53 1.545(9)
C50 C51 1.485(11)
C58 C53 1.526(9)
C58 C57 1.525(10)
C13 C14 1.373(10)
C9 C8 1.393(11)
C52 C51 1.548(10)
C14 C15 1.379(10)
C7 C8 1.347(11)
C56 C57 1.509(11)
O60 C61 1.53(2)
O60 C63 1.575(19)
C64 C63 1.434(18)
C62 C61 1.51(3)

loop_
_geom_torsion_atom_site_label_1
_geom_torsion_atom_site_label_2
_geom_torsion_atom_site_label_3
_geom_torsion_atom_site_label_4
_geom_torsion
Ag1 P1 C0AA C28 -142.3(4)
Ag1 P1 C0AA C2 35.0(6)
Ag1 P1 C33 C34 -111.1(5)
Ag1 P1 C33 C38 64.0(5)
Ag1 P1 C39 C40 -172.0(4)
Ag1 P1 C39 C44 7.5(5)
Ag1 O3 C45 O2 -3.5(8)
Ag1 O3 C45 C46 176.8(4)
P2 C5 C6 C7 -175.6(8)
P2 C5 C10 C9 174.5(8)
P2 C4 C3 C2 -3.2(7)
P2 C4 C3 C20 177.0(4)
P1 C0AA C28 C27 179.3(5)
P1 C0AA C2 C3 7.0(8)
P1 C0AA C2 C25 179.8(4)
P1 C33 C34 C35 176.0(5)
P1 C33 C38 C37 -176.7(6)
P1 C39 C44 C43 179.2(5)
O1AA P2 C5 C6 -159.8(7)
O1AA P2 C5 C10 24.0(8)
O1AA P2 C4 C17 -138.6(4)
O1AA P2 C4 C3 42.0(5)
O1AA P2 C11 C12 16.7(5)
O1AA P2 C11 C16 -162.2(5)
O2 C45 C46 C47 119.5(7)
O2 C45 C46 C53 -112.9(7)
O3 C45 C46 C47 -60.9(7)
O3 C45 C46 C53 66.7(7)
C18 C17 C4 P2 -177.7(4)
C18 C17 C4 C3 1.7(8)
C18 C19 C20 C3 -0.2(8)
C18 C19 C20 C21 179.3(5)
C18 C19 C24 C23 -171.4(6)
C5 P2 C4 C17 94.6(5)
C5 P2 C4 C3 -84.8(5)
C5 P2 C11 C12 139.2(5)
C5 P2 C11 C16 -39.8(6)
C5 C6 C7 C8 1.9(14)
C5 C10 C9 C8 0.7(15)
C17 C18 C19 C20 -0.5(8)
C17 C18 C19 C24 -179.6(5)
C17 C4 C3 C2 177.4(5)
C17 C4 C3 C20 -2.4(8)
C45 C46 C53 C54 -72.1(7)
C45 C46 C53 C58 52.7(7)
C40 C39 C44 C43 -1.3(9)
C40 C41 C42 C43 -1.8(10)
C4 P2 C5 C6 -32.7(8)
C4 P2 C5 C10 151.1(7)
C4 P2 C11 C12 -108.5(5)
C4 P2 C11 C16 72.6(6)
C4 C3 C20 C19 1.7(8)
C4 C3 C20 C21 -177.9(5)
C0AA P1 C33 C34 118.3(5)
C0AA P1 C33 C38 -66.6(5)
C0AA P1 C39 C40 -40.7(6)
C0AA P1 C39 C44 138.8(4)
C0AA C28 C27 C26 -2.2(9)
C0AA C2 C3 C4 -92.5(7)
C0AA C2 C3 C20 87.4(7)
C0AA C2 C25 C26 4.0(8)
C0AA C2 C25 C32 -175.5(5)
C28 C0AA C2 C3 -175.7(5)
C28 C0AA C2 C25 -2.9(9)
C28 C27 C26 C29 -177.4(6)
C28 C27 C26 C25 3.4(9)
C33 P1 C0AA C28 -17.3(6)
C33 P1 C0AA C2 160.0(5)
C33 P1 C39 C40 68.6(5)
C33 P1 C39 C44 -111.8(5)
C33 C38 C37 C36 2.3(11)
C19 C18 C17 C4 -0.3(8)
C27 C26 C29 C30 -167.7(6)
C27 C26 C25 C2 -4.3(9)
C27 C26 C25 C32 175.3(6)
C2 C0AA C28 C27 2.0(9)
C2 C3 C20 C19 -178.1(5)
C2 C3 C20 C21 2.3(7)
C26 C29 C30 C31 -38.5(8)
C3 C2 C25 C26 176.9(5)
C3 C2 C25 C32 -2.6(8)
C6 C5 C10 C9 -1.8(14)
C6 C7 C8 C9 -3.1(16)
C29 C26 C25 C2 176.5(5)
C29 C26 C25 C32 -3.9(9)
C29 C30 C31 C32 58.4(8)
C35 C36 C37 C38 -2.8(11)
C34 C33 C38 C37 -1.3(10)
C34 C35 C36 C37 2.5(11)
C36 C35 C34 C33 -1.6(11)
C47 C46 C53 C54 50.9(8)
C47 C46 C53 C58 175.7(5)
C47 C52 C51 C50 56.3(9)
C39 P1 C0AA C28 92.7(5)
C39 P1 C0AA C2 -90.0(5)
C39 P1 C33 C34 7.1(6)
C39 P1 C33 C38 -177.7(5)
C39 C40 C41 C42 1.2(10)
C12 C13 C14 C15 0.2(11)
C20 C19 C24 C23 9.5(9)
C20 C21 C22 C23 -51.4(8)
C10 C5 C6 C7 0.5(13)
C10 C9 C8 C7 1.7(16)
C49 C50 C51 C52 -55.5(9)
C46 C47 C48 C49 179.0(6)
C46 C47 C52 C51 179.0(5)
C41 C40 C39 P1 179.9(5)
C41 C40 C39 C44 0.4(9)
C44 C43 C42 C41 0.9(9)
C38 C33 C34 C35 0.9(9)
C25 C2 C3 C4 94.6(7)
C25 C2 C3 C20 -85.5(6)
C25 C26 C29 C30 11.6(9)
C25 C32 C31 C30 -49.9(8)
C48 C47 C46 C45 177.8(5)
C48 C47 C46 C53 52.3(8)
C48 C47 C52 C51 -55.6(7)
C48 C49 C50 C51 56.7(8)
C55 C54 C53 C46 -176.8(6)
C55 C54 C53 C58 57.0(7)
C55 C56 C57 C58 -52.2(9)
C42 C43 C44 C39 0.7(9)
C11 P2 C5 C6 80.1(8)
C11 P2 C5 C10 -96.1(7)
C11 P2 C4 C17 -15.9(5)
C11 P2 C4 C3 164.7(4)
C11 C12 C13 C14 -1.2(10)
C11 C16 C15 C14 -2.5(11)
C54 C55 C56 C57 54.3(9)
C50 C49 C48 C47 -56.2(7)
C13 C12 C11 P2 -178.7(5)
C13 C12 C11 C16 0.3(9)
C13 C14 C15 C16 1.6(11)
C22 C21 C20 C19 21.9(8)
C22 C21 C20 C3 -158.5(5)
C22 C23 C24 C19 -38.8(9)
C53 C58 C57 C56 54.4(9)
C52 C47 C46 C45 -58.6(7)
C52 C47 C46 C53 175.8(5)
C52 C47 C48 C49 55.3(7)
C24 C19 C20 C3 178.8(5)
C24 C19 C20 C21 -1.6(8)
C24 C23 C22 C21 60.5(9)
C15 C16 C11 P2 -179.6(5)
C15 C16 C11 C12 1.5(9)
C56 C55 C54 C53 -57.6(8)
C31 C32 C25 C2 -157.7(6)
C31 C32 C25 C26 22.8(8)
C57 C58 C53 C46 176.4(6)
C57 C58 C53 C54 -55.0(7)
C61 O60 C63 C64 -174.7(17)
C63 O60 C61 C62 175.1(17)

loop_
_twin_individual_id
_twin_individual_mass_fraction_refined
1 0.55(3)
2 0.45(3)
